data_7112700
loop_
_publ_author_name
'Stefanelli, Manuela'
'Nardis, Sara'
'Tortora, Luca'
'Fronczek, Frank R.'
'Smith, Kevin M.'
'Licoccia, Silvia'
'Paolesse, Roberto'

_publ_section_title
;
 Nitration of iron corrolates: further evidence for non-innocence of the
 corrole ligand.
;
_journal_issue 14
_journal_name_full 'Chemical communications (Cambridge, England)'
_journal_page_first 4255
_journal_page_last 4257
_journal_paper_doi 10.1039/c0cc05491g
_journal_volume 47
_journal_year 2011
_chemical_formula_moiety 'C74 H42 Fe2 N12 O9, 2(C H Cl3)'
_chemical_formula_sum 'C76 H44 Cl6 Fe2 N12 O9'
_chemical_formula_weight 1593.63
_chemical_name_systematic
;
?
;
_space_group_IT_number 2
_symmetry_cell_setting triclinic
_symmetry_space_group_name_Hall '-P 1'
_symmetry_space_group_name_H-M 'P -1'
_atom_sites_solution_hydrogens geom
_atom_sites_solution_primary direct
_atom_sites_solution_secondary difmap
_audit_creation_method SHELXL-97
_cell_angle_alpha 77.023(7)
_cell_angle_beta 70.848(6)
_cell_angle_gamma 61.863(5)
_cell_formula_units_Z 2
_cell_length_a 15.724(2)
_cell_length_b 15.777(2)
_cell_length_c 16.522(2)
_cell_measurement_reflns_used 13945
_cell_measurement_temperature 90.0(5)
_cell_measurement_theta_max 29.1
_cell_measurement_theta_min 2.5
_cell_volume 3402.3(8)
_computing_cell_refinement 'Denzo and Scalepack (Otwinowski & Minor, 1997)'
_computing_data_collection 'COLLECT (Nonius, 2000)'
_computing_data_reduction 'Denzo and Scalepack (Otwinowski & Minor, 1997)'
_computing_molecular_graphics 'ORTEP-3 for Windows (Farrugia, 1997)'
_computing_publication_material 'SHELXL-97 (Sheldrick, 2008)'
_computing_structure_refinement 'SHELXL-97 (Sheldrick, 2008)'
_computing_structure_solution 'SIR97 (Altomare et al., 1999)'
_diffrn_ambient_temperature 90.0(5)
_diffrn_measured_fraction_theta_full 0.999
_diffrn_measured_fraction_theta_max 0.879
_diffrn_measurement_device_type 'KappaCCD (with Oxford Cryostream)'
_diffrn_measurement_method '\w and \f scans '
_diffrn_radiation_monochromator graphite
_diffrn_radiation_source 'fine-focus sealed tube'
_diffrn_radiation_type MoK\a
_diffrn_radiation_wavelength 0.71073
_diffrn_reflns_av_R_equivalents 0.044
_diffrn_reflns_av_sigmaI/netI 0.0792
_diffrn_reflns_limit_h_max 20
_diffrn_reflns_limit_h_min -21
_diffrn_reflns_limit_k_max 20
_diffrn_reflns_limit_k_min -21
_diffrn_reflns_limit_l_max 19
_diffrn_reflns_limit_l_min -22
_diffrn_reflns_number 70569
_diffrn_reflns_theta_full 25.0
_diffrn_reflns_theta_max 29.0
_diffrn_reflns_theta_min 2.6
_exptl_absorpt_coefficient_mu 0.733
_exptl_absorpt_correction_T_max 0.944
_exptl_absorpt_correction_T_min 0.838
_exptl_absorpt_correction_type multi-scan
_exptl_absorpt_process_details 'HKL Scalepack (Otwinowski & Minor 1997)'
_exptl_crystal_colour brown
_exptl_crystal_density_diffrn 1.556
_exptl_crystal_density_method 'not measured'
_exptl_crystal_description 'lath fragment'
_exptl_crystal_F_000 1620
_exptl_crystal_size_max 0.25
_exptl_crystal_size_mid 0.20
_exptl_crystal_size_min 0.08
_refine_diff_density_max 1.098
_refine_diff_density_min -1.364
_refine_diff_density_rms 0.112
_refine_ls_extinction_coef 0.0022(5)
_refine_ls_extinction_expression Fc^*^=kFc[1+0.001xFc^2^\l^3^/sin(2\q)]^-1/4^
_refine_ls_extinction_method SHELXL
_refine_ls_goodness_of_fit_ref 1.056
_refine_ls_hydrogen_treatment constr
_refine_ls_matrix_type full
_refine_ls_number_parameters 947
_refine_ls_number_reflns 15966
_refine_ls_number_restraints 0
_refine_ls_restrained_S_all 1.056
_refine_ls_R_factor_all 0.1074
_refine_ls_R_factor_gt 0.0633
_refine_ls_shift/su_max 0.000
_refine_ls_shift/su_mean 0.000
_refine_ls_structure_factor_coef Fsqd
_refine_ls_weighting_details 'calc w=1/[\s^2^(Fo^2^)+(0.0821P)^2^+6.3641P] where P=(Fo^2^+2Fc^2^)/3'
_refine_ls_weighting_scheme calc
_refine_ls_wR_factor_gt 0.1579
_refine_ls_wR_factor_ref 0.1784
_reflns_number_gt 10693
_reflns_number_total 15966
_reflns_threshold_expression I>2\s(I)
_cod_data_source_file c0cc05491g.txt
_cod_data_source_block LT1_09/2010
_cod_depositor_comments
;
The following automatic conversions were performed:

'_symmetry_cell_setting' value 'Triclinic' changed to 'triclinic'
according to
/usr/data/users/saulius/automatic-downloads/retrospective/RSC/lib/dictionaries/cif_core.dic
dictionary named 'cif_core.dic' version 2.4.2 from 2011-04-26.

Automatic conversion script
Id: cif_fix_values 2281 2013-09-26 08:29:07Z andrius 
;
_cod_original_cell_volume 3402.3(7)
_cod_original_sg_symbol_H-M 'P -1 '
_cod_database_code 7112700

loop_
_symmetry_equiv_pos_as_xyz
'x, y, z'
'-x, -y, -z'

loop_
_atom_site_label
_atom_site_type_symbol
_atom_site_fract_x
_atom_site_fract_y
_atom_site_fract_z
_atom_site_U_iso_or_equiv
_atom_site_adp_type
_atom_site_occupancy
_atom_site_symmetry_multiplicity
_atom_site_calc_flag
_atom_site_refinement_flags
Fe1 Fe 0.52892(4) 0.60685(4) 0.13399(3) 0.01157(13) Uani 1 1 d .
Fe2 Fe 0.47109(4) 0.59033(4) 0.35308(3) 0.01305(14) Uani 1 1 d .
O1 O 0.50989(18) 0.59348(18) 0.24315(16) 0.0151(5) Uani 1 1 d .
O2 O 0.4913(2) 0.2223(2) 0.1403(2) 0.0318(7) Uani 1 1 d .
O3 O 0.6320(2) 0.21382(19) 0.05345(17) 0.0216(6) Uani 1 1 d .
O4 O 0.1204(2) 0.89548(19) 0.22076(18) 0.0234(6) Uani 1 1 d .
O5 O 0.0650(2) 0.8361(2) 0.1547(2) 0.0300(7) Uani 1 1 d .
O6 O 0.2473(2) 1.0464(2) 0.3686(2) 0.0302(7) Uani 1 1 d .
O7 O 0.3606(2) 0.9824(2) 0.4387(2) 0.0340(8) Uani 1 1 d .
O8 O 0.1848(2) 0.4968(2) 0.2937(2) 0.0320(7) Uani 1 1 d .
O9 O 0.0536(2) 0.6068(2) 0.3687(3) 0.0434(9) Uani 1 1 d .
N1 N 0.5159(2) 0.4994(2) 0.11454(19) 0.0136(6) Uani 1 1 d .
N2 N 0.6714(2) 0.5340(2) 0.09968(19) 0.0144(6) Uani 1 1 d .
N3 N 0.5358(2) 0.7278(2) 0.10421(19) 0.0139(6) Uani 1 1 d .
N4 N 0.3962(2) 0.6704(2) 0.12130(19) 0.0143(6) Uani 1 1 d .
N5 N 0.5503(2) 0.2574(2) 0.1015(2) 0.0171(7) Uani 1 1 d .
N6 N 0.1334(2) 0.8366(2) 0.1752(2) 0.0183(7) Uani 1 1 d .
N7 N 0.3965(2) 0.7234(2) 0.3713(2) 0.0155(6) Uani 1 1 d .
N8 N 0.5797(2) 0.5937(2) 0.37905(19) 0.0151(6) Uani 1 1 d .
N9 N 0.5147(2) 0.4549(2) 0.38442(19) 0.0155(6) Uani 1 1 d .
N10 N 0.3396(2) 0.6015(2) 0.3756(2) 0.0159(6) Uani 1 1 d .
N11 N 0.3126(3) 0.9765(2) 0.3962(2) 0.0226(7) Uani 1 1 d .
N12 N 0.1443(3) 0.5629(2) 0.3408(2) 0.0234(8) Uani 1 1 d .
C1 C 0.4215(3) 0.5139(3) 0.1200(2) 0.0134(7) Uani 1 1 d .
C2 C 0.4216(3) 0.4256(3) 0.1187(2) 0.0168(8) Uani 1 1 d .
H2 H 0.3660 0.4147 0.1220 0.020 Uiso 1 1 calc R
C3 C 0.5191(3) 0.3574(3) 0.1114(2) 0.0151(7) Uani 1 1 d .
C4 C 0.5799(3) 0.4028(3) 0.1102(2) 0.0137(7) Uani 1 1 d .
C5 C 0.6795(3) 0.3699(3) 0.1115(2) 0.0143(7) Uani 1 1 d .
C6 C 0.7197(3) 0.4340(3) 0.1102(2) 0.0156(8) Uani 1 1 d .
C7 C 0.8155(3) 0.4068(3) 0.1227(2) 0.0176(8) Uani 1 1 d .
H7 H 0.8638 0.3427 0.1315 0.021 Uiso 1 1 calc R
C8 C 0.8252(3) 0.4881(3) 0.1199(2) 0.0174(8) Uani 1 1 d .
H8 H 0.8810 0.4916 0.1268 0.021 Uiso 1 1 calc R
C9 C 0.7356(3) 0.5683(3) 0.1044(2) 0.0140(7) Uani 1 1 d .
C10 C 0.7135(3) 0.6673(3) 0.0962(2) 0.0162(8) Uani 1 1 d .
C11 C 0.6202(3) 0.7422(3) 0.0893(2) 0.0147(7) Uani 1 1 d .
C12 C 0.5950(3) 0.8428(3) 0.0696(2) 0.0179(8) Uani 1 1 d .
H12 H 0.6398 0.8716 0.0543 0.021 Uiso 1 1 calc R
C13 C 0.4952(3) 0.8896(3) 0.0767(2) 0.0171(8) Uani 1 1 d .
H13 H 0.4577 0.9573 0.0674 0.021 Uiso 1 1 calc R
C14 C 0.4565(3) 0.8190(3) 0.1007(2) 0.0146(7) Uani 1 1 d .
C15 C 0.3554(3) 0.8381(3) 0.1180(2) 0.0142(7) Uani 1 1 d .
C16 C 0.3254(3) 0.7641(3) 0.1323(2) 0.0152(7) Uani 1 1 d .
C17 C 0.2319(3) 0.7610(3) 0.1473(2) 0.0151(7) Uani 1 1 d .
C18 C 0.2482(3) 0.6680(3) 0.1416(2) 0.0154(8) Uani 1 1 d .
H18 H 0.1995 0.6463 0.1469 0.018 Uiso 1 1 calc R
C19 C 0.3514(3) 0.6127(3) 0.1267(2) 0.0138(7) Uani 1 1 d .
C20 C 0.7457(3) 0.2647(3) 0.1186(2) 0.0163(8) Uani 1 1 d .
C21 C 0.7209(3) 0.2040(3) 0.1868(3) 0.0224(9) Uani 1 1 d .
H21 H 0.6617 0.2299 0.2314 0.027 Uiso 1 1 calc R
C22 C 0.7822(3) 0.1051(3) 0.1905(3) 0.0321(10) Uani 1 1 d .
H22 H 0.7644 0.0639 0.2372 0.038 Uiso 1 1 calc R
C23 C 0.8688(3) 0.0671(3) 0.1263(3) 0.0365(11) Uani 1 1 d .
H23 H 0.9106 -0.0003 0.1290 0.044 Uiso 1 1 calc R
C24 C 0.8948(3) 0.1267(3) 0.0581(3) 0.0296(10) Uani 1 1 d .
H24 H 0.9542 0.1004 0.0139 0.036 Uiso 1 1 calc R
C25 C 0.8340(3) 0.2251(3) 0.0541(3) 0.0208(8) Uani 1 1 d .
H25 H 0.8523 0.2660 0.0072 0.025 Uiso 1 1 calc R
C26 C 0.7913(3) 0.6944(3) 0.0987(2) 0.0173(8) Uani 1 1 d .
C27 C 0.8874(3) 0.6570(3) 0.0445(2) 0.0192(8) Uani 1 1 d .
H27 H 0.9043 0.6146 0.0031 0.023 Uiso 1 1 calc R
C28 C 0.9585(3) 0.6820(3) 0.0513(3) 0.0234(9) Uani 1 1 d .
H28 H 1.0236 0.6576 0.0135 0.028 Uiso 1 1 calc R
C29 C 0.9357(3) 0.7420(3) 0.1122(3) 0.0245(9) Uani 1 1 d .
H29 H 0.9855 0.7566 0.1178 0.029 Uiso 1 1 calc R
C30 C 0.8404(3) 0.7804(3) 0.1649(3) 0.0238(9) Uani 1 1 d .
H30 H 0.8242 0.8227 0.2061 0.029 Uiso 1 1 calc R
C31 C 0.7676(3) 0.7577(3) 0.1582(2) 0.0189(8) Uani 1 1 d .
H31 H 0.7018 0.7854 0.1941 0.023 Uiso 1 1 calc R
C32 C 0.2812(3) 0.9411(3) 0.1147(2) 0.0158(8) Uani 1 1 d .
C33 C 0.2268(3) 0.9774(3) 0.0535(3) 0.0188(8) Uani 1 1 d .
H33 H 0.2372 0.9367 0.0132 0.023 Uiso 1 1 calc R
C34 C 0.1571(3) 1.0732(3) 0.0512(3) 0.0245(9) Uani 1 1 d .
H34 H 0.1210 1.0984 0.0085 0.029 Uiso 1 1 calc R
C35 C 0.1402(3) 1.1321(3) 0.1111(3) 0.0274(10) Uani 1 1 d .
H35 H 0.0912 1.1971 0.1104 0.033 Uiso 1 1 calc R
C36 C 0.1944(3) 1.0965(3) 0.1716(3) 0.0244(9) Uani 1 1 d .
H36 H 0.1829 1.1370 0.2126 0.029 Uiso 1 1 calc R
C37 C 0.2653(3) 1.0020(3) 0.1727(3) 0.0203(8) Uani 1 1 d .
H37 H 0.3039 0.9782 0.2135 0.024 Uiso 1 1 calc R
C38 C 0.2978(3) 0.7643(3) 0.3713(2) 0.0157(8) Uani 1 1 d .
C39 C 0.2557(3) 0.8633(3) 0.3763(2) 0.0178(8) Uani 1 1 d .
H39 H 0.1888 0.9085 0.3770 0.021 Uiso 1 1 calc R
C40 C 0.3316(3) 0.8821(3) 0.3801(2) 0.0170(8) Uani 1 1 d .
C41 C 0.4222(3) 0.7948(3) 0.3742(2) 0.0162(8) Uani 1 1 d .
C42 C 0.5224(3) 0.7720(3) 0.3668(2) 0.0151(8) Uani 1 1 d .
C43 C 0.5966(3) 0.6754(3) 0.3666(2) 0.0158(8) Uani 1 1 d .
C44 C 0.7007(3) 0.6461(3) 0.3514(2) 0.0186(8) Uani 1 1 d .
H44 H 0.7321 0.6875 0.3419 0.022 Uiso 1 1 calc R
C45 C 0.7476(3) 0.5478(3) 0.3526(2) 0.0194(8) Uani 1 1 d .
H45 H 0.8175 0.5087 0.3427 0.023 Uiso 1 1 calc R
C46 C 0.6719(3) 0.5147(3) 0.3716(2) 0.0163(8) Uani 1 1 d .
C47 C 0.6867(3) 0.4186(3) 0.3809(2) 0.0162(8) Uani 1 1 d .
C48 C 0.6084(3) 0.3917(3) 0.3934(2) 0.0173(8) Uani 1 1 d .
C49 C 0.6150(3) 0.2961(3) 0.4144(2) 0.0201(8) Uani 1 1 d .
H49 H 0.6709 0.2394 0.4261 0.024 Uiso 1 1 calc R
C50 C 0.5259(3) 0.3017(3) 0.4145(2) 0.0191(8) Uani 1 1 d .
H50 H 0.5084 0.2494 0.4261 0.023 Uiso 1 1 calc R
C51 C 0.4630(3) 0.4008(3) 0.3940(2) 0.0169(8) Uani 1 1 d .
C52 C 0.3646(3) 0.4373(3) 0.3855(2) 0.0164(8) Uani 1 1 d .
C53 C 0.3065(3) 0.5366(3) 0.3713(2) 0.0154(8) Uani 1 1 d .
C54 C 0.2076(3) 0.5938(3) 0.3606(2) 0.0181(8) Uani 1 1 d .
C55 C 0.1816(3) 0.6909(3) 0.3607(2) 0.0174(8) Uani 1 1 d .
H55 H 0.1199 0.7441 0.3562 0.021 Uiso 1 1 calc R
C56 C 0.2663(3) 0.6933(3) 0.3691(2) 0.0159(8) Uani 1 1 d .
C57 C 0.5521(3) 0.8512(3) 0.3551(2) 0.0185(8) Uani 1 1 d .
C58 C 0.5317(3) 0.9222(3) 0.2871(3) 0.0226(9) Uani 1 1 d .
H58 H 0.5021 0.9175 0.2476 0.027 Uiso 1 1 calc R
C59 C 0.5547(3) 1.0002(3) 0.2769(3) 0.0287(10) Uani 1 1 d .
H59 H 0.5421 1.0478 0.2300 0.034 Uiso 1 1 calc R
C60 C 0.5962(3) 1.0071(3) 0.3362(3) 0.0346(11) Uani 1 1 d .
H60 H 0.6094 1.0612 0.3312 0.042 Uiso 1 1 calc R
C61 C 0.6185(3) 0.9357(3) 0.4023(3) 0.0304(10) Uani 1 1 d .
H61 H 0.6484 0.9404 0.4417 0.036 Uiso 1 1 calc R
C62 C 0.5976(3) 0.8574(3) 0.4116(3) 0.0215(8) Uani 1 1 d .
H62 H 0.6143 0.8080 0.4565 0.026 Uiso 1 1 calc R
C63 C 0.7892(3) 0.3402(3) 0.3767(2) 0.0179(8) Uani 1 1 d .
C64 C 0.8455(3) 0.3374(3) 0.4281(3) 0.0221(8) Uani 1 1 d .
H64 H 0.8179 0.3860 0.4666 0.027 Uiso 1 1 calc R
C65 C 0.9410(3) 0.2647(3) 0.4237(3) 0.0286(10) Uani 1 1 d .
H65 H 0.9783 0.2632 0.4595 0.034 Uiso 1 1 calc R
C66 C 0.9827(3) 0.1934(3) 0.3667(3) 0.0310(10) Uani 1 1 d .
H66 H 1.0484 0.1436 0.3635 0.037 Uiso 1 1 calc R
C67 C 0.9280(3) 0.1958(3) 0.3154(3) 0.0272(10) Uani 1 1 d .
H67 H 0.9563 0.1475 0.2766 0.033 Uiso 1 1 calc R
C68 C 0.8316(3) 0.2683(3) 0.3199(3) 0.0221(9) Uani 1 1 d .
H68 H 0.7944 0.2690 0.2843 0.026 Uiso 1 1 calc R
C69 C 0.3199(3) 0.3686(3) 0.3983(2) 0.0172(8) Uani 1 1 d .
C70 C 0.2308(3) 0.3831(3) 0.4617(2) 0.0192(8) Uani 1 1 d .
H70 H 0.2002 0.4358 0.4963 0.023 Uiso 1 1 calc R
C71 C 0.1866(3) 0.3211(3) 0.4746(3) 0.0255(9) Uani 1 1 d .
H71 H 0.1264 0.3312 0.5182 0.031 Uiso 1 1 calc R
C72 C 0.2302(3) 0.2451(3) 0.4242(3) 0.0289(10) Uani 1 1 d .
H72 H 0.2000 0.2027 0.4330 0.035 Uiso 1 1 calc R
C73 C 0.3182(3) 0.2305(3) 0.3606(3) 0.0287(10) Uani 1 1 d .
H73 H 0.3479 0.1784 0.3256 0.034 Uiso 1 1 calc R
C74 C 0.3630(3) 0.2918(3) 0.3478(3) 0.0230(9) Uani 1 1 d .
H74 H 0.4235 0.2811 0.3043 0.028 Uiso 1 1 calc R
Cl1 Cl 0.05342(11) 0.35689(11) 0.22023(11) 0.0621(5) Uani 1 1 d .
Cl2 Cl 0.26427(10) 0.28646(10) 0.13345(9) 0.0457(3) Uani 1 1 d .
Cl3 Cl 0.13676(14) 0.48832(10) 0.11841(9) 0.0602(4) Uani 1 1 d .
C1S C 0.1585(4) 0.3821(3) 0.1868(3) 0.0392(12) Uani 1 1 d .
H1S H 0.1721 0.3906 0.2387 0.047 Uiso 1 1 calc R
Cl4 Cl 0.21138(9) -0.04564(9) 0.59869(8) 0.0417(3) Uani 1 1 d .
Cl5 Cl 0.01596(10) 0.05860(10) 0.56840(9) 0.0487(3) Uani 1 1 d .
Cl6 Cl 0.08971(11) 0.15081(10) 0.64392(10) 0.0517(4) Uani 1 1 d .
C2S C 0.0889(4) 0.0418(3) 0.6359(3) 0.0378(11) Uani 1 1 d .
H2S H 0.0595 0.0180 0.6946 0.045 Uiso 1 1 calc R

loop_
_atom_site_aniso_label
_atom_site_aniso_U_11
_atom_site_aniso_U_22
_atom_site_aniso_U_33
_atom_site_aniso_U_23
_atom_site_aniso_U_13
_atom_site_aniso_U_12
Fe1 0.0102(3) 0.0108(3) 0.0122(3) -0.0021(2) -0.00164(19) -0.0037(2)
Fe2 0.0149(3) 0.0108(3) 0.0124(3) -0.0023(2) -0.0020(2) -0.0051(2)
O1 0.0144(13) 0.0149(13) 0.0148(13) -0.0027(10) -0.0026(10) -0.0056(11)
O2 0.0297(17) 0.0191(15) 0.0436(19) -0.0067(14) 0.0011(14) -0.0133(14)
O3 0.0223(15) 0.0153(14) 0.0214(14) -0.0067(11) -0.0030(11) -0.0031(12)
O4 0.0181(14) 0.0189(14) 0.0309(16) -0.0124(13) 0.0008(12) -0.0063(12)
O5 0.0134(14) 0.0259(16) 0.051(2) -0.0123(15) -0.0106(13) -0.0037(12)
O6 0.0378(18) 0.0135(15) 0.0408(19) -0.0044(13) -0.0175(15) -0.0067(14)
O7 0.0277(16) 0.0308(18) 0.048(2) -0.0207(15) -0.0120(15) -0.0073(14)
O8 0.047(2) 0.0273(17) 0.0316(17) -0.0041(14) -0.0168(15) -0.0191(15)
O9 0.0256(18) 0.0330(19) 0.076(3) -0.0145(18) -0.0132(17) -0.0115(15)
N1 0.0111(15) 0.0115(15) 0.0158(15) -0.0024(12) -0.0035(12) -0.0025(12)
N2 0.0116(15) 0.0126(15) 0.0159(16) -0.0029(12) -0.0012(12) -0.0036(13)
N3 0.0110(15) 0.0142(16) 0.0142(15) -0.0028(12) -0.0020(12) -0.0037(13)
N4 0.0146(15) 0.0083(15) 0.0172(16) -0.0015(12) -0.0044(12) -0.0024(13)
N5 0.0187(16) 0.0134(16) 0.0178(16) -0.0033(13) -0.0047(13) -0.0049(14)
N6 0.0127(15) 0.0152(16) 0.0243(18) -0.0013(14) -0.0045(13) -0.0043(13)
N7 0.0166(16) 0.0125(15) 0.0167(16) -0.0033(13) -0.0030(12) -0.0056(13)
N8 0.0181(16) 0.0118(15) 0.0147(15) -0.0008(12) -0.0047(12) -0.0058(13)
N9 0.0173(16) 0.0149(16) 0.0132(15) -0.0017(13) -0.0019(12) -0.0070(13)
N10 0.0168(16) 0.0127(15) 0.0162(16) -0.0026(13) -0.0012(12) -0.0063(13)
N11 0.0221(18) 0.0198(18) 0.0263(19) -0.0092(15) -0.0038(15) -0.0079(15)
N12 0.029(2) 0.0180(18) 0.0293(19) -0.0004(15) -0.0125(15) -0.0120(16)
C1 0.0134(18) 0.0151(18) 0.0118(17) -0.0028(14) -0.0024(14) -0.0060(15)
C2 0.0158(18) 0.0166(19) 0.0190(19) -0.0017(15) -0.0052(15) -0.0072(16)
C3 0.0168(18) 0.0098(17) 0.0159(18) -0.0013(14) -0.0036(14) -0.0038(15)
C4 0.0138(17) 0.0112(18) 0.0126(17) -0.0038(14) -0.0011(14) -0.0029(15)
C5 0.0122(17) 0.0140(18) 0.0128(17) -0.0053(14) 0.0002(14) -0.0030(15)
C6 0.0126(17) 0.0127(18) 0.0145(18) -0.0023(15) -0.0005(14) -0.0014(15)
C7 0.0127(18) 0.0170(19) 0.0173(19) -0.0041(15) -0.0015(14) -0.0022(15)
C8 0.0129(18) 0.0184(19) 0.0175(19) -0.0025(15) -0.0025(14) -0.0046(16)
C9 0.0078(16) 0.0165(19) 0.0141(18) -0.0041(15) -0.0002(13) -0.0030(15)
C10 0.0129(18) 0.0186(19) 0.0152(18) -0.0026(15) -0.0007(14) -0.0067(15)
C11 0.0150(18) 0.0174(19) 0.0150(18) -0.0030(15) -0.0013(14) -0.0106(16)
C12 0.0177(19) 0.0147(19) 0.021(2) 0.0020(15) -0.0026(15) -0.0102(16)
C13 0.0172(19) 0.0125(18) 0.0198(19) -0.0001(15) -0.0033(15) -0.0066(15)
C14 0.0177(18) 0.0115(18) 0.0161(18) -0.0004(14) -0.0076(14) -0.0057(15)
C15 0.0161(18) 0.0141(18) 0.0126(17) -0.0012(14) -0.0038(14) -0.0067(15)
C16 0.0127(17) 0.0159(19) 0.0148(18) -0.0023(15) -0.0036(14) -0.0039(15)
C17 0.0128(17) 0.0147(18) 0.0153(18) -0.0016(15) -0.0036(14) -0.0039(15)
C18 0.0138(18) 0.0175(19) 0.0159(18) -0.0030(15) -0.0035(14) -0.0071(15)
C19 0.0152(18) 0.0129(18) 0.0159(18) -0.0010(14) -0.0058(14) -0.0071(15)
C20 0.0126(17) 0.0134(18) 0.021(2) -0.0045(15) -0.0048(15) -0.0029(15)
C21 0.020(2) 0.020(2) 0.022(2) 0.0003(17) -0.0035(16) -0.0063(17)
C22 0.031(2) 0.019(2) 0.040(3) 0.0064(19) -0.012(2) -0.0078(19)
C23 0.027(2) 0.015(2) 0.059(3) -0.002(2) -0.016(2) 0.0002(19)
C24 0.017(2) 0.018(2) 0.047(3) -0.013(2) -0.0029(19) -0.0015(17)
C25 0.0177(19) 0.020(2) 0.023(2) -0.0051(17) -0.0030(16) -0.0078(17)
C26 0.0134(18) 0.0158(19) 0.021(2) 0.0004(15) -0.0029(15) -0.0073(15)
C27 0.0138(18) 0.019(2) 0.020(2) -0.0044(16) -0.0013(15) -0.0051(16)
C28 0.0114(18) 0.028(2) 0.027(2) -0.0010(18) 0.0014(16) -0.0098(17)
C29 0.022(2) 0.028(2) 0.031(2) 0.0035(18) -0.0102(17) -0.0178(19)
C30 0.025(2) 0.025(2) 0.025(2) -0.0059(18) -0.0052(17) -0.0126(18)
C31 0.0160(19) 0.020(2) 0.020(2) -0.0018(16) -0.0044(15) -0.0074(16)
C32 0.0127(17) 0.0128(18) 0.0213(19) 0.0003(15) -0.0036(15) -0.0064(15)
C33 0.0153(18) 0.0165(19) 0.024(2) -0.0039(16) -0.0055(15) -0.0050(16)
C34 0.021(2) 0.017(2) 0.029(2) -0.0014(17) -0.0096(17) -0.0019(17)
C35 0.024(2) 0.0108(19) 0.036(3) -0.0031(18) -0.0048(18) 0.0002(17)
C36 0.025(2) 0.016(2) 0.027(2) -0.0087(17) 0.0003(17) -0.0066(17)
C37 0.021(2) 0.019(2) 0.021(2) -0.0043(16) -0.0023(16) -0.0098(17)
C38 0.0170(18) 0.0168(19) 0.0138(18) -0.0023(15) -0.0030(14) -0.0079(16)
C39 0.0212(19) 0.0118(18) 0.0177(19) -0.0024(15) -0.0031(15) -0.0058(16)
C40 0.022(2) 0.0127(18) 0.0172(19) -0.0025(15) -0.0054(15) -0.0076(16)
C41 0.025(2) 0.0132(18) 0.0132(18) -0.0021(15) -0.0046(15) -0.0099(16)
C42 0.0202(19) 0.0172(19) 0.0091(17) -0.0013(14) -0.0041(14) -0.0087(16)
C43 0.0196(19) 0.0161(19) 0.0128(18) -0.0024(15) -0.0045(14) -0.0079(16)
C44 0.023(2) 0.018(2) 0.0183(19) -0.0003(16) -0.0066(16) -0.0111(17)
C45 0.0177(19) 0.022(2) 0.018(2) -0.0026(16) -0.0053(15) -0.0077(17)
C46 0.0188(19) 0.020(2) 0.0109(17) -0.0014(15) -0.0055(14) -0.0076(16)
C47 0.0173(19) 0.0174(19) 0.0116(18) -0.0017(15) -0.0024(14) -0.0063(16)
C48 0.0190(19) 0.0122(18) 0.0143(18) -0.0020(15) -0.0008(15) -0.0037(15)
C49 0.022(2) 0.0144(19) 0.0171(19) -0.0034(16) 0.0003(15) -0.0049(16)
C50 0.025(2) 0.0126(19) 0.0155(19) 0.0000(15) -0.0011(15) -0.0083(16)
C51 0.023(2) 0.0148(19) 0.0131(18) -0.0026(15) 0.0007(15) -0.0112(16)
C52 0.0183(19) 0.0180(19) 0.0119(18) -0.0043(15) 0.0014(14) -0.0092(16)
C53 0.0182(19) 0.0154(19) 0.0137(18) -0.0024(15) 0.0000(14) -0.0104(16)
C54 0.023(2) 0.0165(19) 0.0177(19) -0.0036(16) -0.0053(15) -0.0093(17)
C55 0.0183(19) 0.0172(19) 0.0167(19) -0.0034(15) -0.0048(15) -0.0066(16)
C56 0.0157(18) 0.0126(18) 0.0158(18) -0.0042(15) 0.0004(14) -0.0047(15)
C57 0.0192(19) 0.0147(19) 0.020(2) -0.0058(16) 0.0000(15) -0.0073(16)
C58 0.023(2) 0.019(2) 0.024(2) -0.0072(17) -0.0032(16) -0.0071(17)
C59 0.026(2) 0.016(2) 0.036(3) 0.0003(18) 0.0002(19) -0.0089(18)
C60 0.030(2) 0.027(2) 0.053(3) -0.013(2) -0.001(2) -0.019(2)
C61 0.030(2) 0.030(2) 0.038(3) -0.014(2) -0.005(2) -0.016(2)
C62 0.019(2) 0.024(2) 0.023(2) -0.0064(17) -0.0030(16) -0.0096(17)
C63 0.0164(19) 0.0155(19) 0.0166(19) 0.0031(15) -0.0010(15) -0.0067(16)
C64 0.020(2) 0.024(2) 0.018(2) 0.0008(17) -0.0044(16) -0.0070(17)
C65 0.021(2) 0.035(3) 0.023(2) 0.0019(19) -0.0081(17) -0.0067(19)
C66 0.021(2) 0.026(2) 0.031(2) 0.0025(19) -0.0012(18) -0.0033(19)
C67 0.026(2) 0.021(2) 0.024(2) -0.0034(18) 0.0049(17) -0.0085(18)
C68 0.024(2) 0.019(2) 0.021(2) -0.0010(16) -0.0023(16) -0.0096(17)
C69 0.0194(19) 0.0113(18) 0.0197(19) -0.0003(15) -0.0044(15) -0.0067(16)
C70 0.021(2) 0.0133(19) 0.021(2) -0.0056(16) -0.0012(16) -0.0062(16)
C71 0.025(2) 0.022(2) 0.032(2) -0.0025(18) -0.0032(18) -0.0144(18)
C72 0.029(2) 0.017(2) 0.044(3) -0.0051(19) -0.007(2) -0.0146(19)
C73 0.035(2) 0.018(2) 0.036(3) -0.0137(19) -0.004(2) -0.0127(19)
C74 0.023(2) 0.020(2) 0.023(2) -0.0078(17) -0.0007(17) -0.0084(17)
Cl1 0.0481(8) 0.0470(8) 0.0816(11) -0.0309(8) 0.0146(7) -0.0224(7)
Cl2 0.0410(7) 0.0494(8) 0.0544(8) -0.0010(6) -0.0112(6) -0.0279(6)
Cl3 0.1170(14) 0.0368(7) 0.0457(8) 0.0112(6) -0.0454(9) -0.0386(8)
C1S 0.068(4) 0.031(3) 0.036(3) 0.002(2) -0.023(3) -0.031(3)
Cl4 0.0308(6) 0.0417(7) 0.0442(7) -0.0086(6) -0.0063(5) -0.0090(5)
Cl5 0.0417(7) 0.0498(8) 0.0562(9) -0.0029(7) -0.0228(6) -0.0151(6)
Cl6 0.0467(8) 0.0396(7) 0.0703(10) -0.0127(7) -0.0117(7) -0.0186(6)
C2S 0.029(2) 0.032(3) 0.049(3) -0.005(2) -0.009(2) -0.011(2)

loop_
_atom_type_symbol
_atom_type_description
_atom_type_scat_dispersion_real
_atom_type_scat_dispersion_imag
_atom_type_scat_source
C C 0.0033 0.0016 'International Tables Vol C Tables 4.2.6.8 and 6.1.1.4'
H H 0.0000 0.0000 'International Tables Vol C Tables 4.2.6.8 and 6.1.1.4'
Cl Cl 0.1484 0.1585 'International Tables Vol C Tables 4.2.6.8 and 6.1.1.4'
N N 0.0061 0.0033 'International Tables Vol C Tables 4.2.6.8 and 6.1.1.4'
O O 0.0106 0.0060 'International Tables Vol C Tables 4.2.6.8 and 6.1.1.4'
Fe Fe 0.3463 0.8444 'International Tables Vol C Tables 4.2.6.8 and 6.1.1.4'

loop_
_geom_angle_atom_site_label_1
_geom_angle_atom_site_label_2
_geom_angle_atom_site_label_3
_geom_angle
O1 Fe1 N4 102.37(12)
O1 Fe1 N3 102.30(12)
N4 Fe1 N3 88.54(13)
O1 Fe1 N1 101.72(12)
N4 Fe1 N1 80.35(12)
N3 Fe1 N1 155.19(13)
O1 Fe1 N2 99.96(12)
N4 Fe1 N2 156.65(13)
N3 Fe1 N2 93.32(13)
N1 Fe1 N2 88.56(13)
O1 Fe2 N7 101.98(13)
O1 Fe2 N10 102.17(12)
N7 Fe2 N10 80.39(13)
O1 Fe2 N9 101.53(12)
N7 Fe2 N9 155.55(13)
N10 Fe2 N9 88.23(13)
O1 Fe2 N8 101.02(12)
N7 Fe2 N8 88.31(13)
N10 Fe2 N8 155.85(13)
N9 Fe2 N8 93.69(13)
Fe1 O1 Fe2 170.89(16)
C1 N1 C4 110.0(3)
C1 N1 Fe1 116.3(2)
C4 N1 Fe1 132.6(2)
C9 N2 C6 107.0(3)
C9 N2 Fe1 121.9(2)
C6 N2 Fe1 123.7(2)
C11 N3 C14 106.7(3)
C11 N3 Fe1 125.9(2)
C14 N3 Fe1 127.2(2)
C19 N4 C16 110.0(3)
C19 N4 Fe1 116.4(2)
C16 N4 Fe1 130.7(2)
O3 N5 O2 124.0(3)
O3 N5 C3 118.4(3)
O2 N5 C3 117.5(3)
O4 N6 O5 123.2(3)
O4 N6 C17 119.2(3)
O5 N6 C17 117.5(3)
C38 N7 C41 109.1(3)
C38 N7 Fe2 116.8(2)
C41 N7 Fe2 133.5(3)
C46 N8 C43 106.8(3)
C46 N8 Fe2 121.9(2)
C43 N8 Fe2 124.7(2)
C48 N9 C51 107.1(3)
C48 N9 Fe2 125.1(3)
C51 N9 Fe2 127.5(3)
C56 N10 C53 109.5(3)
C56 N10 Fe2 115.9(2)
C53 N10 Fe2 131.2(2)
O6 N11 O7 123.5(3)
O6 N11 C40 117.7(3)
O7 N11 C40 118.8(3)
O9 N12 O8 124.1(3)
O9 N12 C54 118.2(3)
O8 N12 C54 117.6(3)
N1 C1 C2 109.4(3)
N1 C1 C19 112.4(3)
C2 C1 C19 138.2(3)
C3 C2 C1 105.9(3)
C3 C2 H2 127.0
C1 C2 H2 127.0
C2 C3 C4 109.7(3)
C2 C3 N5 122.2(3)
C4 C3 N5 128.0(3)
N1 C4 C5 120.0(3)
N1 C4 C3 104.9(3)
C5 C4 C3 134.9(3)
C4 C5 C6 122.1(3)
C4 C5 C20 120.4(3)
C6 C5 C20 117.4(3)
N2 C6 C5 125.7(3)
N2 C6 C7 108.5(3)
C5 C6 C7 125.7(3)
C8 C7 C6 108.0(3)
C8 C7 H7 126.0
C6 C7 H7 126.0
C7 C8 C9 107.5(3)
C7 C8 H8 126.2
C9 C8 H8 126.2
N2 C9 C10 124.1(3)
N2 C9 C8 108.9(3)
C10 C9 C8 127.0(3)
C11 C10 C9 123.6(3)
C11 C10 C26 117.7(3)
C9 C10 C26 118.7(3)
N3 C11 C10 123.4(3)
N3 C11 C12 109.2(3)
C10 C11 C12 127.4(3)
C13 C12 C11 107.5(3)
C13 C12 H12 126.3
C11 C12 H12 126.3
C12 C13 C14 107.9(3)
C12 C13 H13 126.0
C14 C13 H13 126.0
N3 C14 C15 125.6(3)
N3 C14 C13 108.5(3)
C15 C14 C13 125.9(3)
C16 C15 C14 122.0(3)
C16 C15 C32 120.5(3)
C14 C15 C32 117.3(3)
N4 C16 C15 119.8(3)
N4 C16 C17 105.1(3)
C15 C16 C17 134.7(3)
C18 C17 C16 109.7(3)
C18 C17 N6 122.3(3)
C16 C17 N6 127.6(3)
C17 C18 C19 105.6(3)
C17 C18 H18 127.2
C19 C18 H18 127.2
N4 C19 C18 109.6(3)
N4 C19 C1 111.9(3)
C18 C19 C1 138.3(3)
C21 C20 C25 118.8(4)
C21 C20 C5 121.5(3)
C25 C20 C5 119.7(3)
C20 C21 C22 120.5(4)
C20 C21 H21 119.8
C22 C21 H21 119.8
C23 C22 C21 120.1(4)
C23 C22 H22 120.0
C21 C22 H22 120.0
C22 C23 C24 120.1(4)
C22 C23 H23 119.9
C24 C23 H23 119.9
C23 C24 C25 120.0(4)
C23 C24 H24 120.0
C25 C24 H24 120.0
C24 C25 C20 120.5(4)
C24 C25 H25 119.8
C20 C25 H25 119.8
C27 C26 C31 119.2(3)
C27 C26 C10 121.8(3)
C31 C26 C10 119.0(3)
C28 C27 C26 119.6(3)
C28 C27 H27 120.2
C26 C27 H27 120.2
C29 C28 C27 120.9(4)
C29 C28 H28 119.6
C27 C28 H28 119.6
C30 C29 C28 119.7(4)
C30 C29 H29 120.2
C28 C29 H29 120.2
C29 C30 C31 120.4(4)
C29 C30 H30 119.8
C31 C30 H30 119.8
C30 C31 C26 120.2(4)
C30 C31 H31 119.9
C26 C31 H31 119.9
C33 C32 C37 119.2(3)
C33 C32 C15 120.1(3)
C37 C32 C15 120.7(3)
C34 C33 C32 119.9(4)
C34 C33 H33 120.1
C32 C33 H33 120.1
C35 C34 C33 120.1(4)
C35 C34 H34 119.9
C33 C34 H34 119.9
C36 C35 C34 120.2(4)
C36 C35 H35 119.9
C34 C35 H35 119.9
C35 C36 C37 119.8(4)
C35 C36 H36 120.1
C37 C36 H36 120.1
C36 C37 C32 120.8(4)
C36 C37 H37 119.6
C32 C37 H37 119.6
N7 C38 C39 110.3(3)
N7 C38 C56 111.7(3)
C39 C38 C56 137.9(4)
C40 C39 C38 105.4(3)
C40 C39 H39 127.3
C38 C39 H39 127.3
C39 C40 C41 110.0(3)
C39 C40 N11 121.3(3)
C41 C40 N11 128.5(3)
N7 C41 C42 119.9(3)
N7 C41 C40 105.1(3)
C42 C41 C40 134.9(3)
C41 C42 C43 121.8(3)
C41 C42 C57 119.2(3)
C43 C42 C57 118.9(3)
N8 C43 C42 125.4(3)
N8 C43 C44 108.9(3)
C42 C43 C44 125.7(3)
C45 C44 C43 107.9(3)
C45 C44 H44 126.0
C43 C44 H44 126.0
C44 C45 C46 107.4(3)
C44 C45 H45 126.3
C46 C45 H45 126.3
N8 C46 C47 124.4(3)
N8 C46 C45 109.0(3)
C47 C46 C45 126.6(3)
C46 C47 C48 123.2(3)
C46 C47 C63 118.9(3)
C48 C47 C63 117.9(3)
N9 C48 C47 124.2(3)
N9 C48 C49 109.6(3)
C47 C48 C49 126.2(3)
C50 C49 C48 107.0(3)
C50 C49 H49 126.5
C48 C49 H49 126.5
C49 C50 C51 107.8(3)
C49 C50 H50 126.1
C51 C50 H50 126.1
N9 C51 C52 125.8(3)
N9 C51 C50 108.4(3)
C52 C51 C50 125.9(3)
C53 C52 C51 121.5(3)
C53 C52 C69 119.5(3)
C51 C52 C69 118.8(3)
N10 C53 C52 120.0(3)
N10 C53 C54 105.4(3)
C52 C53 C54 134.3(3)
C55 C54 C53 110.1(3)
C55 C54 N12 121.2(3)
C53 C54 N12 128.2(3)
C54 C55 C56 104.9(3)
C54 C55 H55 127.6
C56 C55 H55 127.6
N10 C56 C55 110.2(3)
N10 C56 C38 111.9(3)
C55 C56 C38 138.0(4)
C62 C57 C58 119.5(4)
C62 C57 C42 121.3(4)
C58 C57 C42 119.1(3)
C57 C58 C59 120.4(4)
C57 C58 H58 119.8
C59 C58 H58 119.8
C60 C59 C58 119.2(4)
C60 C59 H59 120.4
C58 C59 H59 120.4
C61 C60 C59 120.4(4)
C61 C60 H60 119.8
C59 C60 H60 119.8
C60 C61 C62 120.5(4)
C60 C61 H61 119.8
C62 C61 H61 119.8
C61 C62 C57 120.0(4)
C61 C62 H62 120.0
C57 C62 H62 120.0
C64 C63 C68 118.7(4)
C64 C63 C47 120.8(3)
C68 C63 C47 120.4(3)
C65 C64 C63 120.7(4)
C65 C64 H64 119.6
C63 C64 H64 119.6
C64 C65 C66 120.2(4)
C64 C65 H65 119.9
C66 C65 H65 119.9
C67 C66 C65 119.5(4)
C67 C66 H66 120.2
C65 C66 H66 120.2
C66 C67 C68 120.7(4)
C66 C67 H67 119.7
C68 C67 H67 119.7
C67 C68 C63 120.2(4)
C67 C68 H68 119.9
C63 C68 H68 119.9
C74 C69 C70 118.9(3)
C74 C69 C52 122.0(3)
C70 C69 C52 119.1(3)
C71 C70 C69 120.5(3)
C71 C70 H70 119.7
C69 C70 H70 119.7
C72 C71 C70 120.1(4)
C72 C71 H71 120.0
C70 C71 H71 120.0
C71 C72 C73 119.9(4)
C71 C72 H72 120.1
C73 C72 H72 120.1
C72 C73 C74 120.4(4)
C72 C73 H73 119.8
C74 C73 H73 119.8
C73 C74 C69 120.3(4)
C73 C74 H74 119.9
C69 C74 H74 119.9
Cl3 C1S Cl2 109.2(3)
Cl3 C1S Cl1 111.1(3)
Cl2 C1S Cl1 110.8(2)
Cl3 C1S H1S 108.6
Cl2 C1S H1S 108.6
Cl1 C1S H1S 108.6
Cl5 C2S Cl4 110.3(3)
Cl5 C2S Cl6 111.2(3)
Cl4 C2S Cl6 110.3(3)
Cl5 C2S H2S 108.3
Cl4 C2S H2S 108.3
Cl6 C2S H2S 108.3

loop_
_geom_bond_atom_site_label_1
_geom_bond_atom_site_label_2
_geom_bond_distance
Fe1 O1 1.709(2)
Fe1 N4 1.904(3)
Fe1 N3 1.906(3)
Fe1 N1 1.907(3)
Fe1 N2 1.922(3)
Fe2 O1 1.713(2)
Fe2 N7 1.898(3)
Fe2 N10 1.904(3)
Fe2 N9 1.912(3)
Fe2 N8 1.919(3)
O2 N5 1.230(4)
O3 N5 1.223(4)
O4 N6 1.228(4)
O5 N6 1.232(4)
O6 N11 1.222(4)
O7 N11 1.230(4)
O8 N12 1.231(4)
O9 N12 1.227(5)
N1 C1 1.366(5)
N1 C4 1.376(4)
N2 C9 1.380(5)
N2 C6 1.389(5)
N3 C11 1.385(5)
N3 C14 1.395(5)
N4 C19 1.364(5)
N4 C16 1.376(5)
N5 C3 1.445(5)
N6 C17 1.439(5)
N7 C38 1.371(5)
N7 C41 1.379(5)
N8 C46 1.385(5)
N8 C43 1.395(5)
N9 C48 1.371(5)
N9 C51 1.387(5)
N10 C56 1.368(5)
N10 C53 1.373(5)
N11 C40 1.444(5)
N12 C54 1.440(5)
C1 C2 1.396(5)
C1 C19 1.427(5)
C2 C3 1.379(5)
C2 H2 0.9500
C3 C4 1.435(5)
C4 C5 1.405(5)
C5 C6 1.417(5)
C5 C20 1.488(5)
C6 C7 1.431(5)
C7 C8 1.351(5)
C7 H7 0.9500
C8 C9 1.435(5)
C8 H8 0.9500
C9 C10 1.414(5)
C10 C11 1.406(5)
C10 C26 1.488(5)
C11 C12 1.428(5)
C12 C13 1.359(5)
C12 H12 0.9500
C13 C14 1.432(5)
C13 H13 0.9500
C14 C15 1.410(5)
C15 C16 1.401(5)
C15 C32 1.491(5)
C16 C17 1.431(5)
C17 C18 1.384(5)
C18 C19 1.397(5)
C18 H18 0.9500
C20 C21 1.385(6)
C20 C25 1.402(5)
C21 C22 1.394(6)
C21 H21 0.9500
C22 C23 1.381(7)
C22 H22 0.9500
C23 C24 1.381(7)
C23 H23 0.9500
C24 C25 1.387(6)
C24 H24 0.9500
C25 H25 0.9500
C26 C27 1.394(5)
C26 C31 1.397(5)
C27 C28 1.391(5)
C27 H27 0.9500
C28 C29 1.382(6)
C28 H28 0.9500
C29 C30 1.377(6)
C29 H29 0.9500
C30 C31 1.391(5)
C30 H30 0.9500
C31 H31 0.9500
C32 C33 1.389(5)
C32 C37 1.390(5)
C33 C34 1.387(5)
C33 H33 0.9500
C34 C35 1.386(6)
C34 H34 0.9500
C35 C36 1.378(6)
C35 H35 0.9500
C36 C37 1.378(6)
C36 H36 0.9500
C37 H37 0.9500
C38 C39 1.390(5)
C38 C56 1.433(5)
C39 C40 1.381(5)
C39 H39 0.9500
C40 C41 1.434(5)
C41 C42 1.409(5)
C42 C43 1.416(5)
C42 C57 1.484(5)
C43 C44 1.422(5)
C44 C45 1.366(5)
C44 H44 0.9500
C45 C46 1.434(5)
C45 H45 0.9500
C46 C47 1.401(5)
C47 C48 1.424(5)
C47 C63 1.489(5)
C48 C49 1.431(5)
C49 C50 1.361(6)
C49 H49 0.9500
C50 C51 1.435(5)
C50 H50 0.9500
C51 C52 1.418(5)
C52 C53 1.404(5)
C52 C69 1.493(5)
C53 C54 1.431(5)
C54 C55 1.387(5)
C55 C56 1.402(5)
C55 H55 0.9500
C57 C62 1.392(5)
C57 C58 1.397(6)
C58 C59 1.400(6)
C58 H58 0.9500
C59 C60 1.390(7)
C59 H59 0.9500
C60 C61 1.382(7)
C60 H60 0.9500
C61 C62 1.387(6)
C61 H61 0.9500
C62 H62 0.9500
C63 C64 1.395(6)
C63 C68 1.403(5)
C64 C65 1.385(6)
C64 H64 0.9500
C65 C66 1.399(6)
C65 H65 0.9500
C66 C67 1.376(6)
C66 H66 0.9500
C67 C68 1.393(6)
C67 H67 0.9500
C68 H68 0.9500
C69 C74 1.390(5)
C69 C70 1.399(5)
C70 C71 1.390(5)
C70 H70 0.9500
C71 C72 1.379(6)
C71 H71 0.9500
C72 C73 1.388(6)
C72 H72 0.9500
C73 C74 1.389(6)
C73 H73 0.9500
C74 H74 0.9500
Cl1 C1S 1.765(5)
Cl2 C1S 1.758(5)
Cl3 C1S 1.750(5)
C1S H1S 1.0000
Cl4 C2S 1.757(5)
Cl5 C2S 1.747(5)
Cl6 C2S 1.761(5)
C2S H2S 1.0000

loop_
_geom_torsion_atom_site_label_1
_geom_torsion_atom_site_label_2
_geom_torsion_atom_site_label_3
_geom_torsion_atom_site_label_4
_geom_torsion
O1 Fe1 N1 C1 87.6(3)
N4 Fe1 N1 C1 -13.1(3)
N3 Fe1 N1 C1 -77.7(4)
N2 Fe1 N1 C1 -172.5(3)
O1 Fe1 N1 C4 -79.2(3)
N4 Fe1 N1 C4 -179.9(3)
N3 Fe1 N1 C4 115.5(4)
N2 Fe1 N1 C4 20.7(3)
O1 Fe1 N2 C9 -73.2(3)
N4 Fe1 N2 C9 123.9(3)
N3 Fe1 N2 C9 29.9(3)
N1 Fe1 N2 C9 -174.9(3)
O1 Fe1 N2 C6 72.7(3)
N4 Fe1 N2 C6 -90.2(4)
N3 Fe1 N2 C6 175.8(3)
N1 Fe1 N2 C6 -28.9(3)
O1 Fe1 N3 C11 85.2(3)
N4 Fe1 N3 C11 -172.4(3)
N1 Fe1 N3 C11 -109.5(4)
N2 Fe1 N3 C11 -15.7(3)
O1 Fe1 N3 C14 -88.6(3)
N4 Fe1 N3 C14 13.8(3)
N1 Fe1 N3 C14 76.7(4)
N2 Fe1 N3 C14 170.5(3)
O1 Fe1 N4 C19 -84.8(3)
N3 Fe1 N4 C19 172.9(3)
N1 Fe1 N4 C19 15.2(3)
N2 Fe1 N4 C19 77.9(4)
O1 Fe1 N4 C16 73.5(3)
N3 Fe1 N4 C16 -28.8(3)
N1 Fe1 N4 C16 173.5(3)
N2 Fe1 N4 C16 -123.7(4)
O1 Fe2 N7 C38 86.8(3)
N10 Fe2 N7 C38 -13.7(3)
N9 Fe2 N7 C38 -77.1(4)
N8 Fe2 N7 C38 -172.3(3)
O1 Fe2 N7 C41 -83.3(4)
N10 Fe2 N7 C41 176.2(4)
N9 Fe2 N7 C41 112.8(4)
N8 Fe2 N7 C41 17.6(4)
O1 Fe2 N8 C46 -73.0(3)
N7 Fe2 N8 C46 -174.9(3)
N10 Fe2 N8 C46 123.5(4)
N9 Fe2 N8 C46 29.5(3)
O1 Fe2 N8 C43 74.7(3)
N7 Fe2 N8 C43 -27.2(3)
N10 Fe2 N8 C43 -88.9(4)
N9 Fe2 N8 C43 177.2(3)
O1 Fe2 N9 C48 85.2(3)
N7 Fe2 N9 C48 -110.9(4)
N10 Fe2 N9 C48 -172.8(3)
N8 Fe2 N9 C48 -16.9(3)
O1 Fe2 N9 C51 -88.0(3)
N7 Fe2 N9 C51 75.9(4)
N10 Fe2 N9 C51 14.0(3)
N8 Fe2 N9 C51 169.9(3)
O1 Fe2 N10 C56 -83.2(3)
N7 Fe2 N10 C56 17.1(3)
N9 Fe2 N10 C56 175.4(3)
N8 Fe2 N10 C56 80.3(4)
O1 Fe2 N10 C53 73.4(3)
N7 Fe2 N10 C53 173.7(4)
N9 Fe2 N10 C53 -28.0(3)
N8 Fe2 N10 C53 -123.1(4)
C4 N1 C1 C2 -0.5(4)
Fe1 N1 C1 C2 -170.2(2)
C4 N1 C1 C19 178.7(3)
Fe1 N1 C1 C19 9.0(4)
N1 C1 C2 C3 -0.5(4)
C19 C1 C2 C3 -179.3(4)
C1 C2 C3 C4 1.3(4)
C1 C2 C3 N5 -175.2(3)
O3 N5 C3 C2 141.8(4)
O2 N5 C3 C2 -36.1(5)
O3 N5 C3 C4 -34.0(5)
O2 N5 C3 C4 148.1(4)
C1 N1 C4 C5 -174.7(3)
Fe1 N1 C4 C5 -7.3(5)
C1 N1 C4 C3 1.2(4)
Fe1 N1 C4 C3 168.6(3)
C2 C3 C4 N1 -1.6(4)
N5 C3 C4 N1 174.7(3)
C2 C3 C4 C5 173.4(4)
N5 C3 C4 C5 -10.3(7)
N1 C4 C5 C6 -5.2(5)
C3 C4 C5 C6 -179.6(4)
N1 C4 C5 C20 171.8(3)
C3 C4 C5 C20 -2.6(6)
C9 N2 C6 C5 178.5(3)
Fe1 N2 C6 C5 28.4(5)
C9 N2 C6 C7 0.7(4)
Fe1 N2 C6 C7 -149.5(3)
C4 C5 C6 N2 -6.2(6)
C20 C5 C6 N2 176.6(3)
C4 C5 C6 C7 171.3(3)
C20 C5 C6 C7 -5.9(5)
N2 C6 C7 C8 0.0(4)
C5 C6 C7 C8 -177.9(3)
C6 C7 C8 C9 -0.7(4)
C6 N2 C9 C10 179.7(3)
Fe1 N2 C9 C10 -29.5(5)
C6 N2 C9 C8 -1.1(4)
Fe1 N2 C9 C8 149.7(2)
C7 C8 C9 N2 1.1(4)
C7 C8 C9 C10 -179.7(4)
N2 C9 C10 C11 5.4(6)
C8 C9 C10 C11 -173.7(4)
N2 C9 C10 C26 -177.3(3)
C8 C9 C10 C26 3.6(6)
C14 N3 C11 C10 173.4(3)
Fe1 N3 C11 C10 -1.4(5)
C14 N3 C11 C12 -4.6(4)
Fe1 N3 C11 C12 -179.4(2)
C9 C10 C11 N3 11.3(6)
C26 C10 C11 N3 -166.1(3)
C9 C10 C11 C12 -171.0(4)
C26 C10 C11 C12 11.6(6)
N3 C11 C12 C13 3.0(4)
C10 C11 C12 C13 -174.9(4)
C11 C12 C13 C14 -0.2(4)
C11 N3 C14 C15 -175.6(3)
Fe1 N3 C14 C15 -0.8(5)
C11 N3 C14 C13 4.5(4)
Fe1 N3 C14 C13 179.2(2)
C12 C13 C14 N3 -2.7(4)
C12 C13 C14 C15 177.4(4)
N3 C14 C15 C16 -6.7(6)
C13 C14 C15 C16 173.2(3)
N3 C14 C15 C32 177.2(3)
C13 C14 C15 C32 -2.9(5)
C19 N4 C16 C15 -171.5(3)
Fe1 N4 C16 C15 29.1(5)
C19 N4 C16 C17 1.5(4)
Fe1 N4 C16 C17 -157.9(3)
C14 C15 C16 N4 -6.5(5)
C32 C15 C16 N4 169.4(3)
C14 C15 C16 C17 -176.9(4)
C32 C15 C16 C17 -1.0(6)
N4 C16 C17 C18 -2.4(4)
C15 C16 C17 C18 169.0(4)
N4 C16 C17 N6 170.0(3)
C15 C16 C17 N6 -18.6(7)
O4 N6 C17 C18 141.9(4)
O5 N6 C17 C18 -35.0(5)
O4 N6 C17 C16 -29.6(6)
O5 N6 C17 C16 153.5(4)
C16 C17 C18 C19 2.4(4)
N6 C17 C18 C19 -170.5(3)
C16 N4 C19 C18 0.0(4)
Fe1 N4 C19 C18 162.6(2)
C16 N4 C19 C1 -177.0(3)
Fe1 N4 C19 C1 -14.3(4)
C17 C18 C19 N4 -1.4(4)
C17 C18 C19 C1 174.3(4)
N1 C1 C19 N4 3.3(4)
C2 C1 C19 N4 -177.9(4)
N1 C1 C19 C18 -172.4(4)
C2 C1 C19 C18 6.4(8)
C4 C5 C20 C21 -57.1(5)
C6 C5 C20 C21 120.0(4)
C4 C5 C20 C25 121.2(4)
C6 C5 C20 C25 -61.7(5)
C25 C20 C21 C22 -0.7(6)
C5 C20 C21 C22 177.6(4)
C20 C21 C22 C23 0.5(7)
C21 C22 C23 C24 -0.2(7)
C22 C23 C24 C25 0.2(7)
C23 C24 C25 C20 -0.4(6)
C21 C20 C25 C24 0.7(6)
C5 C20 C25 C24 -177.7(4)
C11 C10 C26 C27 -129.1(4)
C9 C10 C26 C27 53.4(5)
C11 C10 C26 C31 52.2(5)
C9 C10 C26 C31 -125.4(4)
C31 C26 C27 C28 0.9(6)
C10 C26 C27 C28 -177.8(4)
C26 C27 C28 C29 1.4(6)
C27 C28 C29 C30 -2.5(6)
C28 C29 C30 C31 1.3(6)
C29 C30 C31 C26 1.0(6)
C27 C26 C31 C30 -2.1(6)
C10 C26 C31 C30 176.7(4)
C16 C15 C32 C33 -60.2(5)
C14 C15 C32 C33 116.0(4)
C16 C15 C32 C37 119.7(4)
C14 C15 C32 C37 -64.2(5)
C37 C32 C33 C34 -0.4(6)
C15 C32 C33 C34 179.4(4)
C32 C33 C34 C35 -1.5(6)
C33 C34 C35 C36 1.8(6)
C34 C35 C36 C37 -0.2(6)
C35 C36 C37 C32 -1.7(6)
C33 C32 C37 C36 2.0(6)
C15 C32 C37 C36 -177.8(4)
C41 N7 C38 C39 -1.4(4)
Fe2 N7 C38 C39 -173.8(2)
C41 N7 C38 C56 -179.5(3)
Fe2 N7 C38 C56 8.1(4)
N7 C38 C39 C40 -0.5(4)
C56 C38 C39 C40 176.9(4)
C38 C39 C40 C41 2.1(4)
C38 C39 C40 N11 -172.4(3)
O6 N11 C40 C39 -33.0(5)
O7 N11 C40 C39 145.1(4)
O6 N11 C40 C41 153.5(4)
O7 N11 C40 C41 -28.4(6)
C38 N7 C41 C42 -174.2(3)
Fe2 N7 C41 C42 -3.5(5)
C38 N7 C41 C40 2.6(4)
Fe2 N7 C41 C40 173.2(3)
C39 C40 C41 N7 -3.0(4)
N11 C40 C41 N7 171.1(4)
C39 C40 C41 C42 173.1(4)
N11 C40 C41 C42 -12.8(7)
N7 C41 C42 C43 -7.7(5)
C40 C41 C42 C43 176.7(4)
N7 C41 C42 C57 169.6(3)
C40 C41 C42 C57 -6.0(6)
C46 N8 C43 C42 178.4(3)
Fe2 N8 C43 C42 26.7(5)
C46 N8 C43 C44 0.0(4)
Fe2 N8 C43 C44 -151.7(3)
C41 C42 C43 N8 -4.4(6)
C57 C42 C43 N8 178.3(3)
C41 C42 C43 C44 173.7(3)
C57 C42 C43 C44 -3.7(5)
N8 C43 C44 C45 1.2(4)
C42 C43 C44 C45 -177.2(3)
C43 C44 C45 C46 -1.8(4)
C43 N8 C46 C47 179.3(3)
Fe2 N8 C46 C47 -28.0(5)
C43 N8 C46 C45 -1.1(4)
Fe2 N8 C46 C45 151.5(3)
C44 C45 C46 N8 1.9(4)
C44 C45 C46 C47 -178.6(4)
N8 C46 C47 C48 4.4(6)
C45 C46 C47 C48 -175.1(4)
N8 C46 C47 C63 -176.2(3)
C45 C46 C47 C63 4.3(6)
C51 N9 C48 C47 174.7(3)
Fe2 N9 C48 C47 0.4(5)
C51 N9 C48 C49 -3.7(4)
Fe2 N9 C48 C49 -178.0(2)
C46 C47 C48 N9 10.6(6)
C63 C47 C48 N9 -168.7(3)
C46 C47 C48 C49 -171.3(4)
C63 C47 C48 C49 9.4(6)
N9 C48 C49 C50 2.5(4)
C47 C48 C49 C50 -175.9(4)
C48 C49 C50 C51 -0.3(4)
C48 N9 C51 C52 -176.9(3)
Fe2 N9 C51 C52 -2.7(5)
C48 N9 C51 C50 3.4(4)
Fe2 N9 C51 C50 177.6(2)
C49 C50 C51 N9 -1.9(4)
C49 C50 C51 C52 178.4(4)
N9 C51 C52 C53 -4.2(6)
C50 C51 C52 C53 175.4(3)
N9 C51 C52 C69 -179.8(3)
C50 C51 C52 C69 -0.2(5)
C56 N10 C53 C52 -173.3(3)
Fe2 N10 C53 C52 28.9(5)
C56 N10 C53 C54 0.6(4)
Fe2 N10 C53 C54 -157.2(3)
C51 C52 C53 N10 -7.9(5)
C69 C52 C53 N10 167.7(3)
C51 C52 C53 C54 -179.7(4)
C69 C52 C53 C54 -4.1(6)
N10 C53 C54 C55 -1.4(4)
C52 C53 C54 C55 171.2(4)
N10 C53 C54 N12 170.6(4)
C52 C53 C54 N12 -16.7(7)
O9 N12 C54 C55 -39.3(6)
O8 N12 C54 C55 137.5(4)
O9 N12 C54 C53 149.4(4)
O8 N12 C54 C53 -33.8(6)
C53 C54 C55 C56 1.7(4)
N12 C54 C55 C56 -171.1(3)
C53 N10 C56 C55 0.4(4)
Fe2 N10 C56 C55 162.0(2)
C53 N10 C56 C38 -178.7(3)
Fe2 N10 C56 C38 -17.2(4)
C54 C55 C56 N10 -1.3(4)
C54 C55 C56 C38 177.6(4)
N7 C38 C56 N10 5.8(4)
C39 C38 C56 N10 -171.6(4)
N7 C38 C56 C55 -173.1(4)
C39 C38 C56 C55 9.6(8)
C41 C42 C57 C62 123.4(4)
C43 C42 C57 C62 -59.1(5)
C41 C42 C57 C58 -55.0(5)
C43 C42 C57 C58 122.4(4)
C62 C57 C58 C59 -1.4(6)
C42 C57 C58 C59 177.0(3)
C57 C58 C59 C60 -1.3(6)
C58 C59 C60 C61 2.7(6)
C59 C60 C61 C62 -1.5(7)
C60 C61 C62 C57 -1.2(6)
C58 C57 C62 C61 2.7(6)
C42 C57 C62 C61 -175.8(4)
C46 C47 C63 C64 52.1(5)
C48 C47 C63 C64 -128.5(4)
C46 C47 C63 C68 -126.9(4)
C48 C47 C63 C68 52.4(5)
C68 C63 C64 C65 -0.6(6)
C47 C63 C64 C65 -179.6(4)
C63 C64 C65 C66 0.7(6)
C64 C65 C66 C67 -0.3(7)
C65 C66 C67 C68 -0.1(7)
C66 C67 C68 C63 0.2(6)
C64 C63 C68 C67 0.1(6)
C47 C63 C68 C67 179.2(4)
C53 C52 C69 C74 124.8(4)
C51 C52 C69 C74 -59.5(5)
C53 C52 C69 C70 -53.9(5)
C51 C52 C69 C70 121.8(4)
C74 C69 C70 C71 0.6(6)
C52 C69 C70 C71 179.3(4)
C69 C70 C71 C72 -0.6(6)
C70 C71 C72 C73 0.0(7)
C71 C72 C73 C74 0.5(7)
C72 C73 C74 C69 -0.4(7)
C70 C69 C74 C73 -0.2(6)
C52 C69 C74 C73 -178.8(4)
